data_7232925
loop_
_publ_author_name
'Mandal, Arkalekha'
'Rissanen, Kari'
'Mal, Prasenjit'

_publ_section_title
;
 Unravelling substitution effects on charge transfer characteristics in
 cocrystals of pyrene based donors and 3,5-dinitrobenzoic acid
;
_journal_issue 29
_journal_name_full CrystEngComm
_journal_page_first 4401
_journal_paper_doi 10.1039/C9CE00561G
_journal_volume 21
_journal_year 2019
_chemical_formula_moiety '2(C7 H4 N2 O6), 0.5(C6 H14 N2 O2), 2(C16 H11 N)'
_chemical_formula_sum 'C49 H37 N7 O13'
_chemical_formula_weight 931.85
_space_group_crystal_system monoclinic
_space_group_IT_number 15
_space_group_name_Hall '-C 2yc'
_space_group_name_H-M_alt 'C 1 2/c 1'
_symmetry_space_group_name_Hall '-C 2yc'
_symmetry_space_group_name_H-M 'C 1 2/c 1'
_atom_sites_solution_hydrogens geom
_audit_creation_date 2019-02-25
_audit_creation_method
;
Olex2 1.2
(compiled 2018.05.29 svn.r3508 for OlexSys, GUI svn.r5506)
;
_audit_update_record
;
2019-06-19 deposited with the CCDC.    2019-06-20 downloaded from the CCDC.
;
_cell_angle_alpha 90
_cell_angle_beta 93.409(3)
_cell_angle_gamma 90
_cell_formula_units_Z 4
_cell_length_a 10.1503(3)
_cell_length_b 11.2758(3)
_cell_length_c 35.8393(11)
_cell_measurement_reflns_used 33899
_cell_measurement_temperature 296(2)
_cell_measurement_theta_max 30.60
_cell_measurement_theta_min 1.14
_cell_volume 4094.6(2)
_computing_molecular_graphics 'Olex2 (Dolomanov et al., 2009)'
_computing_publication_material 'Olex2 (Dolomanov et al., 2009)'
_computing_structure_refinement 'ShelXL (Sheldrick, 2015)'
_computing_structure_solution 'SHELXS-97 (Sheldrick, 1990)'
_diffrn_ambient_temperature 296.15
_diffrn_measured_fraction_theta_full 1.000
_diffrn_measured_fraction_theta_max 1.000
_diffrn_measurement_device_type 'D8 Quest (Photon II detector/ Chi and Kappa scans)'
_diffrn_radiation_type MoK\a
_diffrn_radiation_wavelength 0.71073
_diffrn_reflns_av_R_equivalents 0.0787
_diffrn_reflns_av_unetI/netI 0.0547
_diffrn_reflns_Laue_measured_fraction_full 1.000
_diffrn_reflns_Laue_measured_fraction_max 1.000
_diffrn_reflns_limit_h_max 12
_diffrn_reflns_limit_h_min -12
_diffrn_reflns_limit_k_max 13
_diffrn_reflns_limit_k_min -13
_diffrn_reflns_limit_l_max 42
_diffrn_reflns_limit_l_min -42
_diffrn_reflns_number 24101
_diffrn_reflns_point_group_measured_fraction_full 1.000
_diffrn_reflns_point_group_measured_fraction_max 1.000
_diffrn_reflns_theta_full 25.049
_diffrn_reflns_theta_max 25.049
_diffrn_reflns_theta_min 1.138
_exptl_absorpt_coefficient_mu 0.112
_exptl_crystal_colour brown
_exptl_crystal_density_diffrn 1.512
_exptl_crystal_density_method 'not measured'
_exptl_crystal_description block
_exptl_crystal_F_000 1936
_refine_diff_density_max 0.411
_refine_diff_density_min -0.512
_refine_diff_density_rms 0.059
_refine_ls_extinction_method none
_refine_ls_goodness_of_fit_ref 1.047
_refine_ls_hydrogen_treatment constr
_refine_ls_matrix_type full
_refine_ls_number_parameters 327
_refine_ls_number_reflns 3610
_refine_ls_number_restraints 0
_refine_ls_restrained_S_all 1.047
_refine_ls_R_factor_all 0.0888
_refine_ls_R_factor_gt 0.0567
_refine_ls_shift/su_max 0.000
_refine_ls_shift/su_mean 0.000
_refine_ls_structure_factor_coef Fsqd
_refine_ls_weighting_details 'w=1/[\s^2^(Fo^2^)+(0.0577P)^2^+8.5615P] where P=(Fo^2^+2Fc^2^)/3'
_refine_ls_weighting_scheme calc
_refine_ls_wR_factor_gt 0.1308
_refine_ls_wR_factor_ref 0.1532
_reflns_Friedel_coverage 0.000
_reflns_number_gt 2491
_reflns_number_total 3610
_reflns_threshold_expression 'I > 2\s(I)'
_cod_data_source_file c9ce00561g2.cif
_cod_data_source_block Aminopyrene
_cod_depositor_comments 'Adding full bibliography for 7232924--7232926.cif.'
_cod_database_code 7232925
_shelx_shelxl_version_number 2017/1
_shelx_space_group_comment
;
The symmetry employed for this shelxl refinement is uniquely defined
by the following loop, which should always be used as a source of
symmetry information in preference to the above space-group names.
They are only intended as comments.
;
_olex2_refinement_description
;
1. Fixed Uiso
 At 1.2 times of:
  All C(H) groups, All N(H,H) groups
 At 1.5 times of:
  All C(H,H,H) groups, All O(H) groups
2. Others
 Fixed Sof: C34(0.5) H34A(0.5) C36(0.5) H36A(0.5) H36B(0.5) H36C(0.5) C37(0.5)
 H36D(0.5) H34B(0.5) H34C(0.5)
3.a Me refined with riding coordinates:
 C36(H36A,H36B,H36C), C37(H36D,H34B,H34C)
3.b Aromatic/amide H refined with riding coordinates:
 C22(H22), C24(H24), C26(H26), C34(H34A), C3(H3), C4(H4), C8(H8), C9(H9),
 C13(H13), C14(H14), C15(H15), C16(H16), C17(H17)
3.c X=CH2 refined with riding coordinates:
 N1(H1A,H1B)
3.d Idealised tetrahedral OH refined as rotating group:
 O18(H18)
;
_olex2_submission_special_instructions 'No special instructions were received'

loop_
_space_group_symop_operation_xyz
'x, y, z'
'-x, y, -z+1/2'
'x+1/2, y+1/2, z'
'-x+1/2, y+1/2, -z+1/2'
'-x, -y, -z'
'x, -y, z-1/2'
'-x+1/2, -y+1/2, -z'
'x+1/2, -y+1/2, z-1/2'

loop_
_atom_site_label
_atom_site_type_symbol
_atom_site_fract_x
_atom_site_fract_y
_atom_site_fract_z
_atom_site_U_iso_or_equiv
_atom_site_adp_type
_atom_site_occupancy
_atom_site_site_symmetry_order
_atom_site_calc_flag
_atom_site_refinement_flags_posn
_atom_site_refinement_flags_adp
_atom_site_refinement_flags_occupancy
O18 O 0.5450(2) 1.00533(17) 0.54821(5) 0.0260(5) Uani 1 1 d . . .
H18 H 0.543573 1.041252 0.528294 0.039 Uiso 1 1 calc GR . .
O19 O 0.4621(2) 0.85990(17) 0.51150(5) 0.0269(5) Uani 1 1 d . . .
O27 O 0.3443(2) 0.48598(18) 0.56897(6) 0.0330(6) Uani 1 1 d . . .
O28 O 0.3760(2) 0.46118(19) 0.62881(6) 0.0427(6) Uani 1 1 d . . .
O30 O 0.6364(2) 0.9332(2) 0.68015(6) 0.0381(6) Uani 1 1 d . . .
O31 O 0.6065(2) 0.7590(2) 0.70370(6) 0.0369(6) Uani 1 1 d . . .
N29 N 0.3837(2) 0.5196(2) 0.60005(8) 0.0276(6) Uani 1 1 d . . .
N32 N 0.6000(2) 0.8298(2) 0.67750(7) 0.0281(6) Uani 1 1 d . . .
C20 C 0.5009(3) 0.9001(2) 0.54259(8) 0.0203(6) Uani 1 1 d . . .
C21 C 0.4982(3) 0.8228(2) 0.57610(7) 0.0189(6) Uani 1 1 d . . .
C22 C 0.5484(3) 0.8624(3) 0.61076(8) 0.0210(7) Uani 1 1 d . . .
H22 H 0.583115 0.938419 0.613488 0.025 Uiso 1 1 calc R . .
C23 C 0.5459(3) 0.7875(3) 0.64109(7) 0.0212(7) Uani 1 1 d . . .
C24 C 0.4939(3) 0.6751(3) 0.63843(8) 0.0229(7) Uani 1 1 d . . .
H24 H 0.492465 0.625729 0.659199 0.027 Uiso 1 1 calc R . .
C25 C 0.4441(3) 0.6385(2) 0.60381(8) 0.0207(7) Uani 1 1 d . . .
C26 C 0.4447(3) 0.7093(2) 0.57242(8) 0.0203(7) Uani 1 1 d . . .
H26 H 0.410356 0.681945 0.549369 0.024 Uiso 1 1 calc R . .
O33 O 0.000000 0.6947(3) 0.750000 0.0458(9) Uani 1 2 d S T P
N35 N 0.000000 0.8961(3) 0.750000 0.0296(9) Uani 1 2 d S T P
C34 C -0.0428(6) 0.7940(5) 0.73405(17) 0.0275(14) Uani 0.5 1 d . . .
H34A H -0.099919 0.793547 0.712772 0.033 Uiso 0.5 1 calc R . .
C36 C -0.0474(7) 1.0097(6) 0.73444(19) 0.0386(17) Uani 0.5 1 d . . .
H36A H -0.007965 1.073535 0.748857 0.058 Uiso 0.5 1 calc R . .
H36B H -0.023666 1.016230 0.708987 0.058 Uiso 0.5 1 calc R . .
H36C H -0.141680 1.013578 0.735274 0.058 Uiso 0.5 1 calc R . .
C37 C -0.0612(7) 0.8990(6) 0.71226(16) 0.0328(15) Uani 0.5 1 d . . .
H36D H -0.062804 0.979198 0.703216 0.049 Uiso 0.5 1 calc R . .
H34B H -0.011332 0.850506 0.696197 0.049 Uiso 0.5 1 calc R . .
H34C H -0.149791 0.869376 0.712460 0.049 Uiso 0.5 1 calc R . .
N1 N 0.3521(3) 0.9599(3) 0.72885(8) 0.0459(8) Uani 1 1 d . . .
H1A H 0.354560 0.919317 0.749198 0.055 Uiso 1 1 calc R . .
H1B H 0.381977 1.031265 0.729001 0.055 Uiso 1 1 calc R . .
C2 C 0.3015(3) 0.9118(3) 0.69683(8) 0.0293(7) Uani 1 1 d . . .
C3 C 0.2530(3) 0.7959(3) 0.69656(9) 0.0312(8) Uani 1 1 d . . .
H3 H 0.258954 0.752369 0.718650 0.037 Uiso 1 1 calc R . .
C4 C 0.1969(3) 0.7440(3) 0.66495(9) 0.0316(8) Uani 1 1 d . . .
H4 H 0.165465 0.666777 0.666186 0.038 Uiso 1 1 calc R . .
C5 C 0.1858(3) 0.8044(3) 0.63081(8) 0.0261(7) Uani 1 1 d . . .
C6 C 0.2364(3) 0.9239(2) 0.63029(8) 0.0209(7) Uani 1 1 d . . .
C7 C 0.2932(3) 0.9774(3) 0.66284(8) 0.0247(7) Uani 1 1 d . . .
C8 C 0.3445(3) 1.0938(3) 0.66007(8) 0.0268(7) Uani 1 1 d . . .
H8 H 0.384085 1.129078 0.681354 0.032 Uiso 1 1 calc R . .
C9 C 0.3382(3) 1.1553(3) 0.62783(8) 0.0236(7) Uani 1 1 d . . .
H9 H 0.371943 1.231968 0.627549 0.028 Uiso 1 1 calc R . .
C10 C 0.2801(3) 1.1049(3) 0.59372(8) 0.0227(7) Uani 1 1 d . . .
C11 C 0.2285(3) 0.9863(2) 0.59541(8) 0.0193(6) Uani 1 1 d . . .
C12 C 0.1722(3) 0.9324(3) 0.56239(8) 0.0256(7) Uani 1 1 d . . .
C13 C 0.1236(3) 0.8148(3) 0.56454(9) 0.0295(8) Uani 1 1 d . . .
H13 H 0.086349 0.778569 0.543121 0.035 Uiso 1 1 calc R . .
C14 C 0.1305(3) 0.7546(3) 0.59714(9) 0.0267(7) Uani 1 1 d . . .
H14 H 0.097818 0.677575 0.597505 0.032 Uiso 1 1 calc R . .
C15 C 0.2735(3) 1.1644(3) 0.55984(8) 0.0275(7) Uani 1 1 d . . .
H15 H 0.306999 1.241013 0.558519 0.033 Uiso 1 1 calc R . .
C16 C 0.2175(3) 1.1109(3) 0.52788(9) 0.0309(8) Uani 1 1 d . . .
H16 H 0.213603 1.152257 0.505396 0.037 Uiso 1 1 calc R . .
C17 C 0.1675(3) 0.9977(3) 0.52883(8) 0.0288(7) Uani 1 1 d . . .
H17 H 0.130189 0.963758 0.507039 0.035 Uiso 1 1 calc R . .

loop_
_atom_site_aniso_label
_atom_site_aniso_U_11
_atom_site_aniso_U_22
_atom_site_aniso_U_33
_atom_site_aniso_U_23
_atom_site_aniso_U_13
_atom_site_aniso_U_12
O18 0.0377(13) 0.0194(11) 0.0209(11) 0.0028(9) 0.0010(10) -0.0017(9)
O19 0.0377(13) 0.0259(11) 0.0169(11) -0.0012(9) -0.0001(9) -0.0013(10)
O27 0.0389(13) 0.0260(12) 0.0334(14) -0.0050(10) -0.0025(11) -0.0077(10)
O28 0.0682(17) 0.0272(13) 0.0338(14) 0.0073(11) 0.0129(12) -0.0103(12)
O30 0.0527(15) 0.0349(14) 0.0264(13) -0.0063(10) -0.0015(11) -0.0143(12)
O31 0.0497(15) 0.0414(14) 0.0189(12) 0.0037(11) -0.0039(10) 0.0014(11)
N29 0.0283(15) 0.0213(14) 0.0337(16) -0.0002(12) 0.0069(12) -0.0009(11)
N32 0.0306(15) 0.0340(16) 0.0198(14) -0.0010(12) 0.0018(11) -0.0006(12)
C20 0.0225(16) 0.0184(15) 0.0201(16) -0.0039(12) 0.0034(13) 0.0023(12)
C21 0.0190(15) 0.0198(15) 0.0181(15) 0.0005(12) 0.0029(12) 0.0010(12)
C22 0.0200(16) 0.0204(15) 0.0227(16) -0.0033(13) 0.0007(12) 0.0001(12)
C23 0.0240(16) 0.0246(16) 0.0148(15) -0.0002(12) -0.0011(12) 0.0044(13)
C24 0.0255(16) 0.0231(16) 0.0206(16) 0.0026(13) 0.0048(13) 0.0038(13)
C25 0.0208(16) 0.0175(15) 0.0239(16) 0.0002(12) 0.0038(13) -0.0005(12)
C26 0.0212(16) 0.0220(16) 0.0176(15) -0.0035(12) 0.0011(12) 0.0002(12)
O33 0.069(3) 0.0231(18) 0.048(2) 0.000 0.0241(19) 0.000
N35 0.041(2) 0.023(2) 0.023(2) 0.000 -0.0060(17) 0.000
C34 0.027(4) 0.032(4) 0.023(3) -0.007(3) 0.004(3) -0.009(3)
C36 0.044(4) 0.033(4) 0.038(4) 0.005(3) -0.002(3) -0.005(3)
C37 0.043(4) 0.035(4) 0.019(3) 0.005(3) -0.006(3) 0.006(3)
N1 0.059(2) 0.0518(19) 0.0265(16) 0.0091(14) -0.0040(14) -0.0103(16)
C2 0.0307(18) 0.0384(19) 0.0191(17) -0.0015(14) 0.0028(14) 0.0036(15)
C3 0.0310(19) 0.0344(19) 0.0285(18) 0.0082(15) 0.0052(15) 0.0049(15)
C4 0.0277(18) 0.0290(18) 0.039(2) 0.0050(15) 0.0105(15) -0.0016(14)
C5 0.0207(16) 0.0303(17) 0.0281(17) 0.0033(14) 0.0078(13) 0.0038(13)
C6 0.0155(15) 0.0220(16) 0.0257(16) 0.0020(13) 0.0056(12) 0.0045(12)
C7 0.0215(16) 0.0302(17) 0.0225(16) 0.0023(13) 0.0028(13) 0.0024(13)
C8 0.0220(16) 0.0354(18) 0.0227(17) -0.0046(14) -0.0013(13) 0.0013(14)
C9 0.0194(16) 0.0189(15) 0.0324(18) -0.0042(13) 0.0012(13) -0.0028(12)
C10 0.0170(15) 0.0265(16) 0.0253(17) 0.0052(13) 0.0079(13) 0.0070(13)
C11 0.0159(15) 0.0229(16) 0.0192(15) -0.0031(12) 0.0021(12) 0.0037(12)
C12 0.0199(16) 0.0311(17) 0.0259(17) -0.0042(14) 0.0021(13) 0.0024(13)
C13 0.0267(18) 0.0303(18) 0.0316(19) -0.0093(15) 0.0016(14) 0.0003(14)
C14 0.0223(17) 0.0209(16) 0.0372(19) -0.0074(14) 0.0045(14) -0.0034(13)
C15 0.0283(18) 0.0251(17) 0.0292(18) 0.0012(14) 0.0030(14) 0.0007(13)
C16 0.0293(18) 0.0374(19) 0.0260(18) 0.0046(15) 0.0020(14) 0.0062(15)
C17 0.0264(17) 0.0373(19) 0.0225(17) -0.0035(14) 0.0008(13) 0.0065(14)

loop_
_atom_type_symbol
_atom_type_description
_atom_type_scat_dispersion_real
_atom_type_scat_dispersion_imag
_atom_type_scat_source
C C 0.0033 0.0016 'International Tables Vol C Tables 4.2.6.8 and 6.1.1.4'
H H 0.0000 0.0000 'International Tables Vol C Tables 4.2.6.8 and 6.1.1.4'
N N 0.0061 0.0033 'International Tables Vol C Tables 4.2.6.8 and 6.1.1.4'
O O 0.0106 0.0060 'International Tables Vol C Tables 4.2.6.8 and 6.1.1.4'

loop_
_geom_angle_atom_site_label_1
_geom_angle_atom_site_label_2
_geom_angle_atom_site_label_3
_geom_angle
_geom_angle_site_symmetry_1
C20 O18 H18 109.5 .
O27 N29 O28 124.4(3) .
O27 N29 C25 118.5(2) .
O28 N29 C25 117.1(3) .
O30 N32 O31 123.8(3) .
O30 N32 C23 118.3(2) .
O31 N32 C23 117.9(3) .
O18 C20 C21 116.1(2) .
O19 C20 O18 124.6(3) .
O19 C20 C21 119.3(3) .
C22 C21 C20 120.8(3) .
C22 C21 C26 120.0(3) .
C26 C21 C20 119.2(2) .
C21 C22 H22 120.5 .
C23 C22 C21 119.1(3) .
C23 C22 H22 120.5 .
C22 C23 N32 118.7(3) .
C24 C23 N32 119.0(3) .
C24 C23 C22 122.4(3) .
C23 C24 H24 121.4 .
C23 C24 C25 117.3(3) .
C25 C24 H24 121.4 .
C24 C25 N29 118.9(3) .
C24 C25 C26 122.9(3) .
C26 C25 N29 118.2(3) .
C21 C26 H26 120.8 .
C25 C26 C21 118.4(3) .
C25 C26 H26 120.8 .
C34 O33 C34 63.8(5) 2_556
C34 N35 C36 119.7(4) .
C34 N35 C37 61.0(4) .
C37 N35 C36 60.9(4) .
O33 C34 N35 116.9(5) .
O33 C34 H34A 121.6 .
N35 C34 H34A 121.6 .
N35 C36 H36A 109.5 .
N35 C36 H36B 109.5 .
N35 C36 H36C 109.5 .
H36A C36 H36B 109.5 .
H36A C36 H36C 109.5 .
H36B C36 H36C 109.5 .
N35 C37 H36D 109.5 .
N35 C37 H34B 109.5 .
N35 C37 H34C 109.5 .
H36D C37 H34B 109.5 .
H36D C37 H34C 109.5 .
H34B C37 H34C 109.5 .
H1A N1 H1B 120.0 .
C2 N1 H1A 120.0 .
C2 N1 H1B 120.0 .
N1 C2 C3 120.0(3) .
N1 C2 C7 121.4(3) .
C3 C2 C7 118.5(3) .
C2 C3 H3 118.9 .
C4 C3 C2 122.3(3) .
C4 C3 H3 118.9 .
C3 C4 H4 119.2 .
C3 C4 C5 121.6(3) .
C5 C4 H4 119.2 .
C4 C5 C6 117.1(3) .
C4 C5 C14 124.0(3) .
C14 C5 C6 118.9(3) .
C7 C6 C5 121.2(3) .
C7 C6 C11 120.8(3) .
C11 C6 C5 118.0(3) .
C6 C7 C2 119.2(3) .
C6 C7 C8 118.2(3) .
C8 C7 C2 122.5(3) .
C7 C8 H8 118.7 .
C9 C8 C7 122.6(3) .
C9 C8 H8 118.7 .
C8 C9 H9 119.3 .
C8 C9 C10 121.4(3) .
C10 C9 H9 119.3 .
C11 C10 C9 117.5(3) .
C15 C10 C9 123.2(3) .
C15 C10 C11 119.2(3) .
C6 C11 C10 119.5(3) .
C12 C11 C6 121.0(3) .
C12 C11 C10 119.5(3) .
C13 C12 C11 118.6(3) .
C17 C12 C11 118.7(3) .
C17 C12 C13 122.7(3) .
C12 C13 H13 119.4 .
C14 C13 C12 121.1(3) .
C14 C13 H13 119.4 .
C5 C14 H14 118.8 .
C13 C14 C5 122.4(3) .
C13 C14 H14 118.8 .
C10 C15 H15 119.7 .
C10 C15 C16 120.6(3) .
C16 C15 H15 119.7 .
C15 C16 H16 119.4 .
C17 C16 C15 121.2(3) .
C17 C16 H16 119.4 .
C12 C17 H17 119.6 .
C16 C17 C12 120.8(3) .
C16 C17 H17 119.6 .

loop_
_geom_bond_atom_site_label_1
_geom_bond_atom_site_label_2
_geom_bond_distance
_geom_bond_site_symmetry_2
O18 H18 0.8200 .
O18 C20 1.279(3) .
O19 C20 1.245(3) .
O27 N29 1.221(3) .
O28 N29 1.230(3) .
O30 N32 1.225(3) .
O31 N32 1.231(3) .
N29 C25 1.477(4) .
N32 C23 1.466(4) .
C20 C21 1.486(4) .
C21 C22 1.388(4) .
C21 C26 1.394(4) .
C22 H22 0.9300 .
C22 C23 1.378(4) .
C23 C24 1.374(4) .
C24 H24 0.9300 .
C24 C25 1.375(4) .
C25 C26 1.380(4) .
C26 H26 0.9300 .
O33 C34 1.319(7) 2_556
O33 C34 1.319(7) .
N35 C34 1.345(6) .
N35 C36 1.467(7) .
N35 C37 1.455(6) .
C34 H34A 0.9300 .
C36 H36A 0.9600 .
C36 H36B 0.9600 .
C36 H36C 0.9600 .
C37 H36D 0.9600 .
C37 H34B 0.9600 .
C37 H34C 0.9600 .
N1 H1A 0.8600 .
N1 H1B 0.8600 .
N1 C2 1.343(4) .
C2 C3 1.397(5) .
C2 C7 1.423(4) .
C3 H3 0.9300 .
C3 C4 1.368(4) .
C4 H4 0.9300 .
C4 C5 1.399(4) .
C5 C6 1.442(4) .
C5 C14 1.417(4) .
C6 C7 1.406(4) .
C6 C11 1.433(4) .
C7 C8 1.418(4) .
C8 H8 0.9300 .
C8 C9 1.346(4) .
C9 H9 0.9300 .
C9 C10 1.442(4) .
C10 C11 1.438(4) .
C10 C15 1.386(4) .
C11 C12 1.420(4) .
C12 C13 1.419(4) .
C12 C17 1.408(4) .
C13 H13 0.9300 .
C13 C14 1.349(4) .
C14 H14 0.9300 .
C15 H15 0.9300 .
C15 C16 1.387(4) .
C16 H16 0.9300 .
C16 C17 1.374(4) .
C17 H17 0.9300 .
